data_4511751
loop_
_publ_author_name
'Mihalcea, Ionut'
'Zill, Nicolas'
'Mereacre, Valeriu'
'Anson, Christopher E.'
'Powell, Annie K.'

_publ_section_title
;
 Spontaneous Resolution in Homochiral Helical [Ln(nic)2(Hnic)(NO3)]
 Coordination Polymers Constructed from a Rigid Non-chiral Organic Ligand
;
_journal_issue 9
_journal_name_full 'Crystal Growth &amp; Design'
_journal_page_first 4729
_journal_paper_doi 10.1021/cg500827u
_journal_volume 14
_journal_year 2014
_chemical_formula_sum 'C18 H13 N4 O9 Tb'
_chemical_formula_weight 588.24
_chemical_name_systematic
;
 ?
;
_space_group_crystal_system hexagonal
_space_group_IT_number 169
_space_group_name_Hall 'P 61'
_space_group_name_H-M_alt 'P 61'
_symmetry_space_group_name_Hall 'P 61'
_symmetry_space_group_name_H-M 'P 61'
_atom_sites_solution_hydrogens mixed
_atom_sites_solution_primary 'dual space direct methods'
_atom_sites_solution_secondary difmap
_audit_creation_method SHELXL-2013
_cell_angle_alpha 90
_cell_angle_beta 90
_cell_angle_gamma 120
_cell_formula_units_Z 6
_cell_length_a 11.1793(3)
_cell_length_b 11.1793(3)
_cell_length_c 26.6236(15)
_cell_measurement_reflns_used 7973
_cell_measurement_temperature 100(2)
_cell_measurement_theta_max 27.99
_cell_measurement_theta_min 2.23
_cell_volume 2881.6(2)
_computing_cell_refinement 'SMART-NT 5.6 (Bruker AXS Inc., 2005)'
_computing_data_collection 'SMART-NT 5.6 (Bruker AXS Inc., 2005)'
_computing_data_reduction 'SAINT+ 6.45 (Bruker AXS Inc., 2003)'
_computing_molecular_graphics 'Diamond 2.1 (Crystal Impact, 1998)'
_computing_publication_material 'SHELXL 2013-4 (Sheldrick, 2013)'
_computing_structure_refinement 'SHELXL 2013-4 (Sheldrick, 2013)'
_computing_structure_solution 'SHELXT (Sheldrick, 2014)'
_diffrn_ambient_temperature 100(2)
_diffrn_detector_area_resol_mean 8.333
_diffrn_measured_fraction_theta_full 1.000
_diffrn_measured_fraction_theta_max 0.972
_diffrn_measurement_device_type 'Bruker SMART Apex'
_diffrn_measurement_method 'CCD area detector, \w-scans'
_diffrn_radiation_monochromator graphite
_diffrn_radiation_type MoK\a
_diffrn_radiation_wavelength 0.71073
_diffrn_reflns_av_R_equivalents 0.0293
_diffrn_reflns_av_unetI/netI 0.0226
_diffrn_reflns_Laue_measured_fraction_full 1.000
_diffrn_reflns_Laue_measured_fraction_max 0.972
_diffrn_reflns_limit_h_max 14
_diffrn_reflns_limit_h_min -8
_diffrn_reflns_limit_k_max 14
_diffrn_reflns_limit_k_min -14
_diffrn_reflns_limit_l_max 34
_diffrn_reflns_limit_l_min -31
_diffrn_reflns_number 21431
_diffrn_reflns_point_group_measured_fraction_full 1.000
_diffrn_reflns_point_group_measured_fraction_max 0.959
_diffrn_reflns_theta_full 26.000
_diffrn_reflns_theta_max 28.228
_diffrn_reflns_theta_min 0.765
_diffrn_source 'rotating anode'
_exptl_absorpt_coefficient_mu 3.745
_exptl_absorpt_correction_T_max 0.821
_exptl_absorpt_correction_T_min 0.510
_exptl_absorpt_correction_type multi-scan
_exptl_absorpt_process_details 'SADABS 2.10 (Bruker AXS Inc., 2005)'
_exptl_crystal_colour orange
_exptl_crystal_density_diffrn 2.034
_exptl_crystal_description needle
_exptl_crystal_F_000 1716
_exptl_crystal_size_max 0.340
_exptl_crystal_size_mid 0.050
_exptl_crystal_size_min 0.040
_refine_diff_density_max 0.634
_refine_diff_density_min -0.451
_refine_diff_density_rms 0.079
_refine_ls_abs_structure_details
;
 Flack x determined using 2023 quotients [(I+)-(I-)]/[(I+)+(I-)]
 (Parsons and Flack (2004), Acta Cryst. A60, s61).
;
_refine_ls_abs_structure_Flack -0.012(9)
_refine_ls_extinction_method none
_refine_ls_goodness_of_fit_ref 1.018
_refine_ls_hydrogen_treatment mixed
_refine_ls_matrix_type full
_refine_ls_number_parameters 294
_refine_ls_number_reflns 4353
_refine_ls_number_restraints 1
_refine_ls_restrained_S_all 1.017
_refine_ls_R_factor_all 0.0187
_refine_ls_R_factor_gt 0.0186
_refine_ls_shift/su_max 0.000
_refine_ls_shift/su_mean 0.000
_refine_ls_structure_factor_coef Fsqd
_refine_ls_weighting_details 'w=1/[\s^2^(Fo^2^)+(0.0331P)^2^] where P=(Fo^2^+2Fc^2^)/3'
_refine_ls_weighting_scheme calc
_refine_ls_wR_factor_gt 0.0448
_refine_ls_wR_factor_ref 0.0449
_reflns_Friedel_coverage 0.931
_reflns_Friedel_fraction_full 1.000
_reflns_Friedel_fraction_max 0.944
_reflns_number_gt 4336
_reflns_number_total 4353
_reflns_threshold_expression 'I > 2\s(I)'
_cod_data_source_file cg500827u_si_002.cif
_cod_data_source_block tb217
_cod_depositor_comments 'Adding full bibliography for 4511749--4511751.cif.'
_cod_database_code 4511751
_shelx_space_group_comment
;
The symmetry employed for this shelxl refinement is uniquely defined
by the following loop, which should always be used as a source of
symmetry information in preference to the above space-group names.
They are only intended as comments.
;
_shelx_estimated_absorpt_t_min 0.362
_shelx_estimated_absorpt_t_max 0.865
_shelxl_version_number 2013-4

loop_
_space_group_symop_operation_xyz
'x, y, z'
'-y, x-y, z+1/3'
'-x+y, -x, z+2/3'
'-x, -y, z+1/2'
'y, -x+y, z+5/6'
'x-y, x, z+1/6'

loop_
_atom_site_label
_atom_site_type_symbol
_atom_site_fract_x
_atom_site_fract_y
_atom_site_fract_z
_atom_site_U_iso_or_equiv
_atom_site_adp_type
_atom_site_occupancy
_atom_site_site_symmetry_order
_atom_site_calc_flag
_atom_site_refinement_flags_posn
_atom_site_refinement_flags_adp
Tb1 Tb 0.17070(2) 0.14312(2) 0.59603(2) 0.00960(6) Uani 1 1 d . .
O1 O 0.0183(4) -0.0724(4) 0.63779(13) 0.0158(7) Uani 1 1 d . .
O2 O -0.0363(4) -0.0202(4) 0.71177(13) 0.0182(8) Uani 1 1 d . .
C1 C -0.0347(5) -0.1029(5) 0.68027(18) 0.0120(9) Uani 1 1 d . .
C2 C -0.1056(5) -0.2528(5) 0.6958(2) 0.0132(10) Uani 1 1 d . .
C3 C -0.1433(6) -0.3593(6) 0.66177(19) 0.0171(10) Uani 1 1 d . .
H3 H -0.1245 -0.3401 0.6270 0.021 Uiso 1 1 calc R U
C4 C -0.2090(6) -0.4944(6) 0.6789(2) 0.0204(11) Uani 1 1 d . .
H4 H -0.2368 -0.5687 0.6560 0.024 Uiso 1 1 calc R U
C5 C -0.2335(6) -0.5200(6) 0.7296(2) 0.0199(11) Uani 1 1 d . .
H5 H -0.2781 -0.6129 0.7411 0.024 Uiso 1 1 calc R U
N1 N -0.1963(4) -0.4175(4) 0.7634(2) 0.0182(9) Uani 1 1 d . .
C6 C -0.1341(6) -0.2875(5) 0.74652(18) 0.0144(10) Uani 1 1 d . .
H6 H -0.1081 -0.2151 0.7702 0.017 Uiso 1 1 calc R U
O3 O 0.0332(4) 0.2150(4) 0.63187(14) 0.0142(7) Uani 1 1 d . .
O4 O -0.1092(4) 0.1851(4) 0.69547(14) 0.0158(8) Uani 1 1 d . .
C7 C -0.0796(5) 0.1943(5) 0.65007(18) 0.0111(9) Uani 1 1 d . .
C8 C -0.1891(6) 0.1800(5) 0.61362(19) 0.0128(10) Uani 1 1 d . .
C9 C -0.3219(6) 0.1412(6) 0.6304(2) 0.0158(10) Uani 1 1 d . .
H9 H -0.3426 0.1269 0.6653 0.019 Uiso 1 1 calc R U
C10 C -0.4238(5) 0.1233(5) 0.5965(2) 0.0186(10) Uani 1 1 d . .
H10 H -0.5141 0.0972 0.6078 0.022 Uiso 1 1 calc R U
C11 C -0.3923(6) 0.1439(6) 0.5462(2) 0.0179(11) Uani 1 1 d . .
H11 H -0.4614 0.1304 0.5225 0.021 Uiso 1 1 calc R U
N2 N -0.2628(5) 0.1834(5) 0.53067(17) 0.0164(9) Uani 1 1 d . .
H2 H -0.255(11) 0.194(10) 0.498(4) 0.07(3) Uiso 1 1 d . .
C12 C -0.1613(6) 0.2032(6) 0.5625(2) 0.0145(10) Uani 1 1 d . .
H12 H -0.0710 0.2331 0.5502 0.017 Uiso 1 1 calc R U
O5 O 0.2890(4) 0.1323(4) 0.66802(14) 0.0167(8) Uani 1 1 d . .
O6 O 0.2396(4) 0.2395(4) 0.72830(14) 0.0154(7) Uani 1 1 d . .
C13 C 0.3012(5) 0.1795(5) 0.71167(18) 0.0121(10) Uani 1 1 d . .
C14 C 0.3973(5) 0.1627(6) 0.74667(19) 0.0156(11) Uani 1 1 d . .
C15 C 0.4244(5) 0.2170(6) 0.7949(2) 0.0177(11) Uani 1 1 d . .
H15 H 0.3802 0.2645 0.8075 0.021 Uiso 1 1 calc R U
C16 C 0.5171(6) 0.2005(6) 0.8241(2) 0.0210(12) Uani 1 1 d . .
H16 H 0.5372 0.2360 0.8574 0.025 Uiso 1 1 calc R U
C17 C 0.5808(6) 0.1313(6) 0.8042(2) 0.0215(11) Uani 1 1 d . .
H17 H 0.6490 0.1261 0.8239 0.026 Uiso 1 1 calc R U
N3 N 0.5509(5) 0.0712(5) 0.7585(2) 0.0246(10) Uani 1 1 d . .
C18 C 0.4606(6) 0.0892(6) 0.7311(2) 0.0194(11) Uani 1 1 d . .
H18 H 0.4381 0.0486 0.6986 0.023 Uiso 1 1 calc R U
N4 N 0.4404(5) 0.3918(4) 0.60237(17) 0.0164(9) Uani 1 1 d . .
O7 O 0.3342(4) 0.3874(4) 0.62170(14) 0.0156(8) Uani 1 1 d . .
O8 O 0.4199(4) 0.2852(4) 0.57778(14) 0.0165(8) Uani 1 1 d . .
O9 O 0.5560(4) 0.4920(4) 0.60734(17) 0.0275(10) Uani 1 1 d . .

loop_
_atom_site_aniso_label
_atom_site_aniso_U_11
_atom_site_aniso_U_22
_atom_site_aniso_U_33
_atom_site_aniso_U_23
_atom_site_aniso_U_13
_atom_site_aniso_U_12
Tb1 0.01030(11) 0.01024(10) 0.00867(9) -0.00012(9) 0.00008(9) 0.00543(9)
O1 0.0174(18) 0.0118(17) 0.0154(18) 0.0017(14) 0.0013(14) 0.0052(15)
O2 0.024(2) 0.0134(18) 0.0160(17) -0.0018(15) -0.0001(15) 0.0086(17)
C1 0.012(2) 0.012(2) 0.013(2) -0.0011(18) -0.0027(19) 0.007(2)
C2 0.012(2) 0.015(2) 0.012(2) 0.0001(19) 0.0009(18) 0.006(2)
C3 0.022(3) 0.018(3) 0.010(2) -0.0008(19) 0.001(2) 0.009(2)
C4 0.024(3) 0.015(3) 0.018(3) -0.005(2) 0.000(2) 0.007(2)
C5 0.024(3) 0.016(3) 0.019(3) 0.003(2) 0.004(2) 0.009(2)
N1 0.020(2) 0.018(2) 0.0152(19) 0.001(2) 0.003(2) 0.0088(17)
C6 0.018(2) 0.016(2) 0.011(2) -0.0011(18) -0.0002(18) 0.010(2)
O3 0.0136(18) 0.0149(18) 0.0142(17) -0.0018(14) -0.0011(14) 0.0072(15)
O4 0.0180(19) 0.023(2) 0.0107(18) 0.0000(14) 0.0007(14) 0.0132(17)
C7 0.013(2) 0.008(2) 0.011(2) -0.0012(18) -0.0022(19) 0.0041(19)
C8 0.016(2) 0.013(2) 0.014(2) -0.0023(19) -0.0019(19) 0.010(2)
C9 0.016(3) 0.017(3) 0.014(3) 0.004(2) 0.0021(19) 0.008(2)
C10 0.016(2) 0.019(2) 0.021(3) 0.001(3) 0.000(2) 0.0092(19)
C11 0.018(3) 0.020(3) 0.019(3) -0.003(2) -0.005(2) 0.012(2)
N2 0.024(2) 0.019(2) 0.011(2) -0.0003(17) -0.0042(18) 0.013(2)
C12 0.015(2) 0.016(2) 0.016(3) 0.001(2) 0.001(2) 0.011(2)
O5 0.0178(18) 0.021(2) 0.0125(18) 0.0005(15) -0.0015(14) 0.0109(17)
O6 0.0144(18) 0.0194(19) 0.0145(18) 0.0008(15) -0.0014(14) 0.0101(16)
C13 0.010(2) 0.011(2) 0.013(2) 0.0023(18) 0.0006(18) 0.0038(18)
C14 0.012(2) 0.021(3) 0.013(2) 0.005(2) -0.0006(18) 0.007(2)
C15 0.015(3) 0.020(3) 0.017(2) -0.001(2) 0.001(2) 0.009(2)
C16 0.025(3) 0.026(3) 0.013(3) 0.002(2) -0.002(2) 0.013(2)
C17 0.018(3) 0.029(3) 0.019(3) 0.004(2) -0.004(2) 0.013(2)
N3 0.025(2) 0.034(3) 0.023(2) -0.001(2) -0.003(2) 0.021(2)
C18 0.020(3) 0.025(3) 0.015(3) -0.003(2) -0.002(2) 0.012(2)
N4 0.018(2) 0.016(2) 0.013(2) 0.0018(18) -0.0018(17) 0.0070(18)
O7 0.0157(18) 0.0159(18) 0.0155(18) -0.0011(14) 0.0005(14) 0.0080(16)
O8 0.0153(18) 0.0182(19) 0.0167(17) 0.0020(15) 0.0026(14) 0.0088(15)
O9 0.0148(19) 0.021(2) 0.036(3) -0.0038(18) -0.0002(17) 0.0010(17)

loop_
_atom_type_symbol
_atom_type_description
_atom_type_scat_dispersion_real
_atom_type_scat_dispersion_imag
_atom_type_scat_source
C C 0.0033 0.0016 'International Tables Vol C Tables 4.2.6.8 and 6.1.1.4'
H H 0.0000 0.0000 'International Tables Vol C Tables 4.2.6.8 and 6.1.1.4'
N N 0.0061 0.0033 'International Tables Vol C Tables 4.2.6.8 and 6.1.1.4'
O O 0.0106 0.0060 'International Tables Vol C Tables 4.2.6.8 and 6.1.1.4'
Tb Tb -0.1723 4.1537 'International Tables Vol C Tables 4.2.6.8 and 6.1.1.4'

loop_
_geom_angle_atom_site_label_1
_geom_angle_atom_site_label_2
_geom_angle_atom_site_label_3
_geom_angle
_geom_angle_site_symmetry_1
_geom_angle_site_symmetry_3
O3 Tb1 O6 160.17(14) . 5_554
O3 Tb1 O2 83.33(14) . 5_554
O6 Tb1 O2 82.28(14) 5_554 5_554
O3 Tb1 O5 99.94(13) . .
O6 Tb1 O5 84.03(13) 5_554 .
O2 Tb1 O5 144.01(14) 5_554 .
O3 Tb1 O4 83.32(13) . 5_554
O6 Tb1 O4 105.41(13) 5_554 5_554
O2 Tb1 O4 73.37(13) 5_554 5_554
O5 Tb1 O4 142.56(13) . 5_554
O3 Tb1 O1 83.98(13) . .
O6 Tb1 O1 78.57(13) 5_554 .
O2 Tb1 O1 71.60(13) 5_554 .
O5 Tb1 O1 73.12(13) . .
O4 Tb1 O1 143.84(13) 5_554 .
O3 Tb1 O8 126.93(13) . .
O6 Tb1 O8 72.88(13) 5_554 .
O2 Tb1 O8 132.51(12) 5_554 .
O5 Tb1 O8 73.29(13) . .
O4 Tb1 O8 75.18(13) 5_554 .
O1 Tb1 O8 137.58(13) . .
O3 Tb1 O7 75.74(13) . .
O6 Tb1 O7 123.74(14) 5_554 .
O2 Tb1 O7 140.67(13) 5_554 .
O5 Tb1 O7 73.32(13) . .
O4 Tb1 O7 71.44(12) 5_554 .
O1 Tb1 O7 136.71(12) . .
O8 Tb1 O7 51.58(12) . .
O3 Tb1 N4 101.49(13) . .
O6 Tb1 N4 98.15(13) 5_554 .
O2 Tb1 N4 144.65(13) 5_554 .
O5 Tb1 N4 70.31(13) . .
O4 Tb1 N4 72.49(13) 5_554 .
O1 Tb1 N4 143.42(13) . .
O8 Tb1 N4 25.80(13) . .
O7 Tb1 N4 25.82(12) . .
C1 O1 Tb1 133.9(3) . .
C1 O2 Tb1 163.2(4) . 6
O1 C1 O2 125.9(5) . .
O1 C1 C2 117.8(4) . .
O2 C1 C2 116.3(4) . .
C3 C2 C6 117.6(5) . .
C3 C2 C1 122.8(5) . .
C6 C2 C1 119.5(4) . .
C2 C3 C4 119.4(5) . .
C2 C3 H3 120.3 . .
C4 C3 H3 120.3 . .
C5 C4 C3 119.4(5) . .
C5 C4 H4 120.3 . .
C3 C4 H4 120.3 . .
N1 C5 C4 122.1(5) . .
N1 C5 H5 118.9 . .
C4 C5 H5 118.9 . .
C6 N1 C5 118.1(5) . .
N1 C6 C2 123.3(5) . .
N1 C6 H6 118.3 . .
C2 C6 H6 118.3 . .
C7 O3 Tb1 152.8(3) . .
C7 O4 Tb1 125.1(3) . 6
O4 C7 O3 126.1(5) . .
O4 C7 C8 116.7(4) . .
O3 C7 C8 117.2(4) . .
C12 C8 C9 118.4(5) . .
C12 C8 C7 121.1(5) . .
C9 C8 C7 120.5(5) . .
C10 C9 C8 120.3(5) . .
C10 C9 H9 119.8 . .
C8 C9 H9 119.8 . .
C11 C10 C9 119.2(5) . .
C11 C10 H10 120.4 . .
C9 C10 H10 120.4 . .
N2 C11 C10 119.8(5) . .
N2 C11 H11 120.1 . .
C10 C11 H11 120.1 . .
C12 N2 C11 122.6(5) . .
C12 N2 H2 126(7) . .
C11 N2 H2 112(7) . .
N2 C12 C8 119.7(5) . .
N2 C12 H12 120.1 . .
C8 C12 H12 120.1 . .
C13 O5 Tb1 132.4(3) . .
C13 O6 Tb1 135.5(4) . 6
O5 C13 O6 125.3(5) . .
O5 C13 C14 117.0(5) . .
O6 C13 C14 117.7(4) . .
C15 C14 C18 118.1(5) . .
C15 C14 C13 122.1(5) . .
C18 C14 C13 119.8(5) . .
C16 C15 C14 118.5(5) . .
C16 C15 H15 120.7 . .
C14 C15 H15 120.7 . .
C15 C16 C17 119.1(5) . .
C15 C16 H16 120.4 . .
C17 C16 H16 120.4 . .
N3 C17 C16 123.5(5) . .
N3 C17 H17 118.2 . .
C16 C17 H17 118.2 . .
C18 N3 C17 115.7(5) . .
N3 C18 C14 124.9(5) . .
N3 C18 H18 117.6 . .
C14 C18 H18 117.6 . .
O9 N4 O7 122.0(4) . .
O9 N4 O8 121.7(5) . .
O7 N4 O8 116.3(4) . .
O9 N4 Tb1 175.8(4) . .
O7 N4 Tb1 59.0(2) . .
O8 N4 Tb1 57.4(2) . .
N4 O7 Tb1 95.2(3) . .
N4 O8 Tb1 96.8(3) . .

loop_
_geom_bond_atom_site_label_1
_geom_bond_atom_site_label_2
_geom_bond_distance
_geom_bond_site_symmetry_2
Tb1 O3 2.271(4) .
Tb1 O6 2.286(4) 5_554
Tb1 O2 2.319(4) 5_554
Tb1 O5 2.366(4) .
Tb1 O4 2.411(4) 5_554
Tb1 O1 2.417(4) .
Tb1 O8 2.468(4) .
Tb1 O7 2.505(4) .
Tb1 N4 2.909(4) .
O1 C1 1.243(6) .
O2 C1 1.255(6) .
O2 Tb1 2.319(4) 6
C1 C2 1.509(7) .
C2 C3 1.383(7) .
C2 C6 1.398(7) .
C3 C4 1.386(8) .
C3 H3 0.9500 .
C4 C5 1.377(8) .
C4 H4 0.9500 .
C5 N1 1.349(7) .
C5 H5 0.9500 .
N1 C6 1.336(7) .
C6 H6 0.9500 .
O3 C7 1.259(6) .
O4 C7 1.244(6) .
O4 Tb1 2.411(4) 6
C7 C8 1.507(7) .
C8 C12 1.391(8) .
C8 C9 1.396(7) .
C9 C10 1.388(7) .
C9 H9 0.9500 .
C10 C11 1.373(9) .
C10 H10 0.9500 .
C11 N2 1.350(8) .
C11 H11 0.9500 .
N2 C12 1.343(7) .
N2 H2 0.87(10) .
C12 H12 0.9500 .
O5 C13 1.255(6) .
O6 C13 1.257(6) .
O6 Tb1 2.286(4) 6
C13 C14 1.504(7) .
C14 C15 1.388(8) .
C14 C18 1.389(8) .
C15 C16 1.379(8) .
C15 H15 0.9500 .
C16 C17 1.392(9) .
C16 H16 0.9500 .
C17 N3 1.349(8) .
C17 H17 0.9500 .
N3 C18 1.340(7) .
C18 H18 0.9500 .
N4 O9 1.223(6) .
N4 O7 1.272(6) .
N4 O8 1.275(6) .

loop_
_geom_hbond_atom_site_label_D
_geom_hbond_atom_site_label_H
_geom_hbond_atom_site_label_A
_geom_hbond_distance_DH
_geom_hbond_distance_HA
_geom_hbond_distance_DA
_geom_hbond_angle_DHA
_geom_hbond_site_symmetry_A
N2 H2 N1 0.87(10) 1.85(10) 2.711(7) 169(10) 3_554
